data_4022631
loop_
_publ_author_name
'Md. Merajuddin Baag'
'Vedavati G. Puranik'
'Narshinha P. Argade'

_publ_section_title
;
 Facile Chemo-, Regio-, and Diastereoselective Approach to
 cis-3,5-Disubstituted \g-Butyrolactones and Fused
 \g-Butyrolactones
;
_journal_name_full 'Journal of Organic Chemistry'
_journal_page_first 1009
_journal_page_last 1012
_journal_paper_doi 10.1021/jo0619128
_journal_volume 72
_journal_year 2007
_chemical_formula_moiety 'C14 H16 O4'
_chemical_formula_sum 'C14 H16 O4'
_chemical_formula_weight 248.27
_chemical_melting_point 352.6(5)
_chemical_name_common gamma-lactones
_chemical_name_systematic
; 
 ? 
;
_space_group_IT_number 4
_symmetry_cell_setting monoclinic
_symmetry_space_group_name_Hall 'P 2yb'
_symmetry_space_group_name_H-M 'P 1 21 1'
_atom_sites_solution_hydrogens geom
_atom_sites_solution_primary direct
_atom_sites_solution_secondary difmap
_audit_creation_method SHELXL-97
_cell_angle_alpha 90.00
_cell_angle_beta 113.3560(10)
_cell_angle_gamma 90.00
_cell_formula_units_Z 4
_cell_length_a 8.4006(6)
_cell_length_b 16.4634(12)
_cell_length_c 10.1115(8)
_cell_measurement_reflns_used 3131
_cell_measurement_temperature 293(2)
_cell_measurement_theta_max 22.091
_cell_measurement_theta_min 2.199
_cell_volume 1283.86(17)
_computing_cell_refinement 'BRUKER SAINT'
_computing_data_collection 'BRUKER SMART'
_computing_data_reduction 'BRUKER SAINT'
_computing_molecular_graphics 'SHELXTL and PLATON'
_computing_publication_material SHELXTL
_computing_structure_refinement 'SHELXL-97 (Sheldrick, 1997)'
_computing_structure_solution 'SHELXS-97 (Sheldrick, 1990)'
_diffrn_ambient_temperature 293(2)
_diffrn_measured_fraction_theta_full 0.846
_diffrn_measured_fraction_theta_max 0.846
_diffrn_measurement_device 'Bruker Smart APEX'
_diffrn_measurement_device_type 'CCD Area Detector'
_diffrn_measurement_method 'Omega Scan'
_diffrn_radiation_monochromator graphite
_diffrn_radiation_source 'fine-focus sealed tube'
_diffrn_radiation_type MoK\a
_diffrn_radiation_wavelength 0.71073
_diffrn_reflns_av_R_equivalents 0.0691
_diffrn_reflns_av_sigmaI/netI 0.0995
_diffrn_reflns_limit_h_max 9
_diffrn_reflns_limit_h_min -9
_diffrn_reflns_limit_k_max 19
_diffrn_reflns_limit_k_min -19
_diffrn_reflns_limit_l_max 12
_diffrn_reflns_limit_l_min -12
_diffrn_reflns_number 9339
_diffrn_reflns_theta_full 25.00
_diffrn_reflns_theta_max 25.00
_diffrn_reflns_theta_min 2.19
_exptl_absorpt_coefficient_mu 0.094
_exptl_absorpt_correction_T_max 0.9870
_exptl_absorpt_correction_T_min 0.9638
_exptl_absorpt_correction_type multi-scan
_exptl_absorpt_process_details 'Bruker SADABS'
_exptl_crystal_colour colourless
_exptl_crystal_density_diffrn 1.284
_exptl_crystal_density_method 'not measured'
_exptl_crystal_description plate
_exptl_crystal_F_000 528
_exptl_crystal_size_max 0.40
_exptl_crystal_size_mid 0.23
_exptl_crystal_size_min 0.14
_refine_diff_density_max 0.241
_refine_diff_density_min -0.225
_refine_diff_density_rms 0.060
_refine_ls_abs_structure_details 'Flack H D (1983), Acta Cryst. A39, 876-881'
_refine_ls_abs_structure_Flack 0(2)
_refine_ls_extinction_method none
_refine_ls_goodness_of_fit_ref 0.924
_refine_ls_hydrogen_treatment riding
_refine_ls_matrix_type full
_refine_ls_number_parameters 329
_refine_ls_number_reflns 3733
_refine_ls_number_restraints 1
_refine_ls_restrained_S_all 0.923
_refine_ls_R_factor_all 0.1158
_refine_ls_R_factor_gt 0.0672
_refine_ls_shift/su_max 0.000
_refine_ls_shift/su_mean 0.000
_refine_ls_structure_factor_coef Fsqd
_refine_ls_weighting_details 'calc w=1/[\s^2^(Fo^2^)+(0.0844P)^2^+0.0000P] where P=(Fo^2^+2Fc^2^)/3'
_refine_ls_weighting_scheme calc
_refine_ls_wR_factor_gt 0.1493
_refine_ls_wR_factor_ref 0.1711
_reflns_number_gt 2201
_reflns_number_total 3733
_reflns_threshold_expression >2sigma(I)
_cod_data_source_file jo0619128si20060916_054954.cif
_cod_data_source_block mblaccompound7
_cod_depositor_comments
;
The following automatic conversions were performed:
'_symmetry_cell_setting' value 'Monoclinic' changed to 'monoclinic'
according to '/home/saulius/struct/CIF-dictionaries/cif_core.dic'
dictionary named 'cif_core.dic' version 2.4.1 from 2010-06-29.

Automatic conversion script
Id: cif_fix_enum 1527 2010-12-29 10:47:43Z saulius 

The following automatic conversions were performed:

'_chemical_melting_point' value '79-80 DegreeCentigrade' was changed
to '352.6(5)' - it was converted from degrees Celsius(C) to
Kelvins(K), the average value was taken and precision was estimated.

Automatic conversion script
Id: cif_fix_values 1646 2011-03-28 12:23:43Z adriana 
;
_cod_original_sg_symbol_H-M 'P 21'
_cod_database_code 4022631

loop_
_symmetry_equiv_pos_as_xyz
'x, y, z'
'-x, y+1/2, -z'

loop_
_atom_site_label
_atom_site_type_symbol
_atom_site_fract_x
_atom_site_fract_y
_atom_site_fract_z
_atom_site_U_iso_or_equiv
_atom_site_adp_type
_atom_site_occupancy
_atom_site_symmetry_multiplicity
_atom_site_calc_flag
_atom_site_refinement_flags
O1 O -0.0492(5) 0.1479(2) 0.8912(4) 0.0588(11) Uani 1 1 d .
O2 O -0.0814(6) 0.1561(3) 0.6663(5) 0.0729(13) Uani 1 1 d .
O3 O -0.0376(6) 0.3436(3) 0.7635(6) 0.0968(17) Uani 1 1 d .
O4 O 0.0924(6) 0.3883(3) 0.6289(5) 0.0819(13) Uani 1 1 d .
C1 C 0.0013(8) 0.1692(3) 0.7893(6) 0.0505(13) Uani 1 1 d .
C2 C 0.1783(7) 0.2081(3) 0.8524(6) 0.0485(12) Uani 1 1 d .
H2 H 0.2629 0.1649 0.8637 0.058 Uiso 1 1 calc R
C3 C 0.1927(7) 0.2299(3) 1.0013(6) 0.0565(14) Uani 1 1 d .
H3A H 0.3120 0.2270 1.0707 0.068 Uiso 1 1 calc R
H3B H 0.1479 0.2839 1.0034 0.068 Uiso 1 1 calc R
C4 C 0.0827(8) 0.1661(4) 1.0309(6) 0.0561(14) Uani 1 1 d .
H4 H 0.1536 0.1175 1.0680 0.067 Uiso 1 1 calc R
C5 C 0.0016(7) 0.1893(3) 1.1324(6) 0.0455(13) Uani 1 1 d .
C6 C 0.0664(8) 0.1601(3) 1.2682(6) 0.0552(14) Uani 1 1 d .
H6 H 0.1596 0.1244 1.2959 0.066 Uiso 1 1 calc R
C7 C 0.0001(9) 0.1813(4) 1.3655(6) 0.0668(18) Uani 1 1 d .
H7 H 0.0475 0.1608 1.4588 0.080 Uiso 1 1 calc R
C8 C -0.1371(9) 0.2330(4) 1.3240(8) 0.0701(18) Uani 1 1 d .
H8 H -0.1846 0.2483 1.3891 0.084 Uiso 1 1 calc R
C9 C -0.2039(7) 0.2618(4) 1.1889(7) 0.0670(17) Uani 1 1 d .
H9 H -0.2983 0.2969 1.1611 0.080 Uiso 1 1 calc R
C10 C -0.1368(7) 0.2411(4) 1.0923(7) 0.0554(14) Uani 1 1 d .
H10 H -0.1845 0.2618 0.9991 0.066 Uiso 1 1 calc R
C11 C 0.2068(6) 0.2715(3) 0.7583(6) 0.0474(12) Uani 1 1 d .
H11 H 0.1970 0.2451 0.6686 0.057 Uiso 1 1 calc R
C12 C 0.0738(7) 0.3380(3) 0.7198(6) 0.0541(13) Uani 1 1 d .
C13 C 0.3878(7) 0.3069(4) 0.8283(7) 0.0730(17) Uani 1 1 d .
H13A H 0.4053 0.3456 0.7643 0.109 Uiso 1 1 calc R
H13B H 0.4718 0.2641 0.8483 0.109 Uiso 1 1 calc R
H13C H 0.4010 0.3334 0.9166 0.109 Uiso 1 1 calc R
C14 C -0.0252(12) 0.4560(5) 0.5874(11) 0.118(3) Uani 1 1 d .
H14A H -0.1423 0.4363 0.5473 0.178 Uiso 1 1 calc R
H14B H -0.0038 0.4880 0.5168 0.178 Uiso 1 1 calc R
H14C H -0.0079 0.4888 0.6705 0.178 Uiso 1 1 calc R
O5 O 0.5735(5) 0.5667(2) 0.2401(4) 0.0566(10) Uani 1 1 d .
O6 O 0.6167(5) 0.5481(2) 0.4654(4) 0.0622(10) Uani 1 1 d .
O7 O 0.5416(6) 0.3639(3) 0.3404(5) 0.0873(15) Uani 1 1 d .
O8 O 0.4221(5) 0.3197(3) 0.4826(5) 0.0857(14) Uani 1 1 d .
C15 C 0.5264(7) 0.5410(3) 0.3423(5) 0.0470(12) Uani 1 1 d .
C16 C 0.3460(6) 0.5067(3) 0.2766(5) 0.0465(12) Uani 1 1 d .
H16 H 0.2662 0.5509 0.2725 0.056 Uiso 1 1 calc R
C17 C 0.3238(7) 0.4895(4) 0.1237(6) 0.0566(14) Uani 1 1 d .
H17A H 0.3629 0.4352 0.1143 0.068 Uiso 1 1 calc R
H17B H 0.2039 0.4958 0.0571 0.068 Uiso 1 1 calc R
C18 C 0.4378(7) 0.5533(3) 0.0991(6) 0.0502(14) Uani 1 1 d .
H18 H 0.3706 0.6034 0.0674 0.060 Uiso 1 1 calc R
C19 C 0.5107(7) 0.5312(3) -0.0076(6) 0.0498(13) Uani 1 1 d .
C20 C 0.4390(8) 0.5590(4) -0.1451(6) 0.0638(16) Uani 1 1 d .
H20 H 0.3443 0.5938 -0.1718 0.077 Uiso 1 1 calc R
C21 C 0.5017(10) 0.5373(5) -0.2449(7) 0.076(2) Uani 1 1 d .
H21 H 0.4517 0.5578 -0.3381 0.091 Uiso 1 1 calc R
C22 C 0.6409(9) 0.4844(4) -0.2067(8) 0.0690(18) Uani 1 1 d .
H22 H 0.6821 0.4677 -0.2751 0.083 Uiso 1 1 calc R
C23 C 0.7156(8) 0.4574(4) -0.0721(7) 0.0669(16) Uani 1 1 d .
H23 H 0.8104 0.4227 -0.0467 0.080 Uiso 1 1 calc R
C24 C 0.6539(7) 0.4804(3) 0.0314(6) 0.0570(14) Uani 1 1 d .
H24 H 0.7080 0.4618 0.1257 0.068 Uiso 1 1 calc R
C25 C 0.3141(6) 0.4397(3) 0.3638(5) 0.0471(12) Uani 1 1 d .
H25 H 0.3281 0.4625 0.4573 0.057 Uiso 1 1 calc R
C26 C 0.4358(7) 0.3702(3) 0.3916(6) 0.0539(13) Uani 1 1 d .
C27 C 0.1276(7) 0.4088(4) 0.2905(8) 0.077(2) Uani 1 1 d .
H27A H 0.0485 0.4530 0.2788 0.115 Uiso 1 1 calc R
H27B H 0.1076 0.3674 0.3490 0.115 Uiso 1 1 calc R
H27C H 0.1096 0.3866 0.1979 0.115 Uiso 1 1 calc R
C28 C 0.5339(11) 0.2503(5) 0.5232(11) 0.121(3) Uani 1 1 d .
H28A H 0.4997 0.2125 0.4445 0.182 Uiso 1 1 calc R
H28B H 0.5255 0.2247 0.6055 0.182 Uiso 1 1 calc R
H28C H 0.6513 0.2672 0.5467 0.182 Uiso 1 1 calc R

loop_
_atom_site_aniso_label
_atom_site_aniso_U_11
_atom_site_aniso_U_22
_atom_site_aniso_U_33
_atom_site_aniso_U_23
_atom_site_aniso_U_13
_atom_site_aniso_U_12
O1 0.058(2) 0.074(3) 0.051(2) -0.0107(19) 0.029(2) -0.021(2)
O2 0.075(3) 0.104(3) 0.050(3) -0.020(2) 0.035(3) -0.033(3)
O3 0.062(3) 0.123(4) 0.133(4) 0.047(3) 0.067(3) 0.039(3)
O4 0.080(3) 0.079(3) 0.105(3) 0.034(3) 0.056(3) 0.025(2)
C1 0.052(3) 0.064(3) 0.040(3) -0.014(3) 0.023(3) -0.012(3)
C2 0.038(3) 0.056(3) 0.055(3) 0.000(2) 0.022(3) 0.006(2)
C3 0.038(3) 0.079(3) 0.049(3) -0.004(3) 0.014(3) -0.007(3)
C4 0.065(4) 0.058(3) 0.053(3) 0.006(3) 0.032(3) 0.006(3)
C5 0.043(3) 0.048(3) 0.047(3) -0.002(2) 0.018(3) 0.000(2)
C6 0.056(4) 0.063(3) 0.047(3) 0.000(3) 0.021(3) 0.002(3)
C7 0.086(5) 0.076(4) 0.037(3) 0.001(3) 0.022(4) -0.008(4)
C8 0.077(5) 0.078(4) 0.078(5) -0.022(4) 0.055(4) -0.023(4)
C9 0.043(3) 0.073(4) 0.095(5) -0.015(4) 0.038(4) -0.006(3)
C10 0.043(3) 0.063(3) 0.062(4) 0.003(3) 0.022(3) -0.002(3)
C11 0.030(3) 0.059(3) 0.053(3) -0.006(3) 0.017(2) -0.001(2)
C12 0.042(3) 0.063(3) 0.058(3) 0.005(3) 0.021(3) 0.002(2)
C13 0.033(3) 0.096(4) 0.089(4) 0.005(4) 0.022(3) -0.009(3)
C14 0.127(7) 0.079(5) 0.173(9) 0.050(5) 0.085(7) 0.044(5)
O5 0.060(2) 0.066(2) 0.039(2) -0.0088(17) 0.015(2) -0.019(2)
O6 0.054(2) 0.086(3) 0.042(2) -0.0085(19) 0.014(2) -0.007(2)
O7 0.086(3) 0.091(3) 0.112(4) 0.033(3) 0.068(3) 0.040(2)
O8 0.071(3) 0.080(3) 0.127(4) 0.045(3) 0.061(3) 0.022(2)
C15 0.050(3) 0.055(3) 0.040(3) -0.002(2) 0.022(3) -0.001(2)
C16 0.035(3) 0.058(3) 0.046(3) -0.002(2) 0.017(2) 0.007(2)
C17 0.034(3) 0.072(3) 0.059(3) -0.002(3) 0.014(3) -0.007(3)
C18 0.056(4) 0.051(3) 0.047(3) 0.002(2) 0.023(3) 0.005(3)
C19 0.050(3) 0.046(3) 0.054(3) 0.009(2) 0.021(3) -0.001(2)
C20 0.067(4) 0.068(4) 0.053(4) 0.011(3) 0.021(3) 0.003(3)
C21 0.097(5) 0.084(5) 0.044(4) 0.001(3) 0.025(4) -0.023(4)
C22 0.073(5) 0.068(4) 0.077(5) -0.015(4) 0.042(4) -0.015(4)
C23 0.063(4) 0.068(3) 0.079(4) -0.002(3) 0.038(4) -0.002(3)
C24 0.059(4) 0.056(3) 0.056(3) 0.006(3) 0.023(3) 0.004(3)
C25 0.036(3) 0.055(3) 0.054(3) -0.004(2) 0.021(3) -0.002(2)
C26 0.048(3) 0.056(3) 0.056(3) 0.007(3) 0.018(3) 0.006(2)
C27 0.025(3) 0.110(5) 0.096(5) 0.001(4) 0.024(3) -0.009(3)
C28 0.110(7) 0.082(5) 0.200(10) 0.066(6) 0.091(7) 0.039(5)

loop_
_atom_type_symbol
_atom_type_description
_atom_type_scat_dispersion_real
_atom_type_scat_dispersion_imag
_atom_type_scat_source
C C 0.0033 0.0016 'International Tables Vol C Tables 4.2.6.8 and 6.1.1.4'
H H 0.0000 0.0000 'International Tables Vol C Tables 4.2.6.8 and 6.1.1.4'
O O 0.0106 0.0060 'International Tables Vol C Tables 4.2.6.8 and 6.1.1.4'

loop_
_geom_angle_atom_site_label_1
_geom_angle_atom_site_label_2
_geom_angle_atom_site_label_3
_geom_angle
C1 O1 C4 110.7(4)
C12 O4 C14 116.2(5)
O2 C1 O1 122.8(5)
O2 C1 C2 126.4(5)
O1 C1 C2 110.7(5)
C11 C2 C3 120.0(4)
C11 C2 C1 114.0(5)
C3 C2 C1 101.5(4)
C11 C2 H2 106.8
C3 C2 H2 106.8
C1 C2 H2 106.8
C4 C3 C2 102.7(4)
C4 C3 H3A 111.2
C2 C3 H3A 111.2
C4 C3 H3B 111.2
C2 C3 H3B 111.2
H3A C3 H3B 109.1
O1 C4 C5 110.2(5)
O1 C4 C3 104.2(4)
C5 C4 C3 116.3(5)
O1 C4 H4 108.6
C5 C4 H4 108.6
C3 C4 H4 108.6
C6 C5 C10 118.4(5)
C6 C5 C4 120.0(5)
C10 C5 C4 121.5(5)
C5 C6 C7 122.1(6)
C5 C6 H6 118.9
C7 C6 H6 118.9
C6 C7 C8 118.7(6)
C6 C7 H7 120.7
C8 C7 H7 120.7
C9 C8 C7 119.8(5)
C9 C8 H8 120.1
C7 C8 H8 120.1
C8 C9 C10 121.4(6)
C8 C9 H9 119.3
C10 C9 H9 119.3
C9 C10 C5 119.5(6)
C9 C10 H10 120.2
C5 C10 H10 120.2
C2 C11 C12 112.6(4)
C2 C11 C13 110.8(5)
C12 C11 C13 110.3(4)
C2 C11 H11 107.6
C12 C11 H11 107.6
C13 C11 H11 107.6
O3 C12 O4 123.4(5)
O3 C12 C11 125.2(5)
O4 C12 C11 111.4(4)
C11 C13 H13A 109.5
C11 C13 H13B 109.5
H13A C13 H13B 109.5
C11 C13 H13C 109.5
H13A C13 H13C 109.5
H13B C13 H13C 109.5
O4 C14 H14A 109.5
O4 C14 H14B 109.5
H14A C14 H14B 109.5
O4 C14 H14C 109.5
H14A C14 H14C 109.5
H14B C14 H14C 109.5
C15 O5 C18 111.1(4)
C26 O8 C28 119.2(5)
O6 C15 O5 122.0(5)
O6 C15 C16 128.2(5)
O5 C15 C16 109.8(4)
C25 C16 C15 113.6(4)
C25 C16 C17 119.0(4)
C15 C16 C17 102.6(4)
C25 C16 H16 107.0
C15 C16 H16 107.0
C17 C16 H16 107.0
C18 C17 C16 102.1(4)
C18 C17 H17A 111.3
C16 C17 H17A 111.3
C18 C17 H17B 111.3
C16 C17 H17B 111.3
H17A C17 H17B 109.2
O5 C18 C19 111.3(4)
O5 C18 C17 104.3(4)
C19 C18 C17 115.0(5)
O5 C18 H18 108.6
C19 C18 H18 108.6
C17 C18 H18 108.6
C20 C19 C24 118.5(5)
C20 C19 C18 121.3(5)
C24 C19 C18 120.1(5)
C19 C20 C21 121.8(6)
C19 C20 H20 119.1
C21 C20 H20 119.1
C20 C21 C22 119.4(6)
C20 C21 H21 120.3
C22 C21 H21 120.3
C23 C22 C21 120.0(6)
C23 C22 H22 120.0
C21 C22 H22 120.0
C22 C23 C24 120.9(6)
C22 C23 H23 119.5
C24 C23 H23 119.5
C19 C24 C23 119.3(5)
C19 C24 H24 120.4
C23 C24 H24 120.4
C26 C25 C16 114.1(4)
C26 C25 C27 109.4(4)
C16 C25 C27 110.3(5)
C26 C25 H25 107.6
C16 C25 H25 107.6
C27 C25 H25 107.6
O7 C26 O8 123.3(5)
O7 C26 C25 123.9(5)
O8 C26 C25 112.7(4)
C25 C27 H27A 109.5
C25 C27 H27B 109.5
H27A C27 H27B 109.5
C25 C27 H27C 109.5
H27A C27 H27C 109.5
H27B C27 H27C 109.5
O8 C28 H28A 109.5
O8 C28 H28B 109.5
H28A C28 H28B 109.5
O8 C28 H28C 109.5
H28A C28 H28C 109.5
H28B C28 H28C 109.5

loop_
_geom_bond_atom_site_label_1
_geom_bond_atom_site_label_2
_geom_bond_distance
O1 C1 1.308(6)
O1 C4 1.440(7)
O2 C1 1.179(7)
O3 C12 1.186(6)
O4 C12 1.292(6)
O4 C14 1.437(8)
C1 C2 1.508(8)
C2 C11 1.495(7)
C2 C3 1.505(7)
C2 H2 0.9800
C3 C4 1.504(8)
C3 H3A 0.9700
C3 H3B 0.9700
C4 C5 1.490(8)
C4 H4 0.9800
C5 C6 1.349(8)
C5 C10 1.367(8)
C6 C7 1.354(8)
C6 H6 0.9300
C7 C8 1.359(9)
C7 H7 0.9300
C8 C9 1.341(9)
C8 H8 0.9300
C9 C10 1.351(8)
C9 H9 0.9300
C10 H10 0.9300
C11 C12 1.501(7)
C11 C13 1.516(7)
C11 H11 0.9800
C13 H13A 0.9600
C13 H13B 0.9600
C13 H13C 0.9600
C14 H14A 0.9600
C14 H14B 0.9600
C14 H14C 0.9600
O5 C15 1.314(6)
O5 C18 1.447(6)
O6 C15 1.179(6)
O7 C26 1.197(6)
O8 C26 1.279(6)
O8 C28 1.431(8)
C15 C16 1.503(7)
C16 C25 1.502(7)
C16 C17 1.509(7)
C16 H16 0.9800
C17 C18 1.507(7)
C17 H17A 0.9700
C17 H17B 0.9700
C18 C19 1.481(7)
C18 H18 0.9800
C19 C20 1.356(8)
C19 C24 1.389(8)
C20 C21 1.359(8)
C20 H20 0.9300
C21 C22 1.385(10)
C21 H21 0.9300
C22 C23 1.329(8)
C22 H22 0.9300
C23 C24 1.392(7)
C23 H23 0.9300
C24 H24 0.9300
C25 C26 1.485(7)
C25 C27 1.531(7)
C25 H25 0.9800
C27 H27A 0.9600
C27 H27B 0.9600
C27 H27C 0.9600
C28 H28A 0.9600
C28 H28B 0.9600
C28 H28C 0.9600

loop_
_geom_torsion_atom_site_label_1
_geom_torsion_atom_site_label_2
_geom_torsion_atom_site_label_3
_geom_torsion_atom_site_label_4
_geom_torsion
C4 O1 C1 O2 175.8(5)
C4 O1 C1 C2 -1.8(7)
O2 C1 C2 C11 34.0(8)
O1 C1 C2 C11 -148.5(4)
O2 C1 C2 C3 164.6(6)
O1 C1 C2 C3 -18.0(6)
C11 C2 C3 C4 155.7(5)
C1 C2 C3 C4 29.0(5)
C1 O1 C4 C5 146.5(5)
C1 O1 C4 C3 21.0(6)
C2 C3 C4 O1 -31.0(5)
C2 C3 C4 C5 -152.5(5)
O1 C4 C5 C6 137.0(5)
C3 C4 C5 C6 -104.7(7)
O1 C4 C5 C10 -44.0(7)
C3 C4 C5 C10 74.2(7)
C10 C5 C6 C7 -0.8(9)
C4 C5 C6 C7 178.1(5)
C5 C6 C7 C8 0.6(10)
C6 C7 C8 C9 0.1(9)
C7 C8 C9 C10 -0.5(9)
C8 C9 C10 C5 0.2(9)
C6 C5 C10 C9 0.4(9)
C4 C5 C10 C9 -178.6(5)
C3 C2 C11 C12 -64.0(6)
C1 C2 C11 C12 56.6(6)
C3 C2 C11 C13 60.0(6)
C1 C2 C11 C13 -179.3(4)
C14 O4 C12 O3 3.3(9)
C14 O4 C12 C11 -178.3(6)
C2 C11 C12 O3 3.8(8)
C13 C11 C12 O3 -120.6(6)
C2 C11 C12 O4 -174.6(5)
C13 C11 C12 O4 61.1(6)
C18 O5 C15 O6 -178.1(5)
C18 O5 C15 C16 -0.3(6)
O6 C15 C16 C25 -32.9(7)
O5 C15 C16 C25 149.4(4)
O6 C15 C16 C17 -162.7(6)
O5 C15 C16 C17 19.6(5)
C25 C16 C17 C18 -155.9(4)
C15 C16 C17 C18 -29.6(5)
C15 O5 C18 C19 -144.0(4)
C15 O5 C18 C17 -19.4(5)
C16 C17 C18 O5 30.1(5)
C16 C17 C18 C19 152.3(5)
O5 C18 C19 C20 -141.8(6)
C17 C18 C19 C20 99.7(7)
O5 C18 C19 C24 39.0(7)
C17 C18 C19 C24 -79.4(7)
C24 C19 C20 C21 1.1(10)
C18 C19 C20 C21 -178.1(5)
C19 C20 C21 C22 1.1(11)
C20 C21 C22 C23 -2.3(10)
C21 C22 C23 C24 1.2(10)
C20 C19 C24 C23 -2.1(9)
C18 C19 C24 C23 177.1(5)
C22 C23 C24 C19 1.0(9)
C15 C16 C25 C26 -57.1(5)
C17 C16 C25 C26 63.8(6)
C15 C16 C25 C27 179.4(4)
C17 C16 C25 C27 -59.7(6)
C28 O8 C26 O7 -2.1(10)
C28 O8 C26 C25 -178.6(6)
C16 C25 C26 O7 -5.8(8)
C27 C25 C26 O7 118.2(6)
C16 C25 C26 O8 170.6(5)
C27 C25 C26 O8 -65.4(6)
